data_4301538
loop_
_publ_author_name
'Charles G. Young'
'Michael S. Malarek'
'David J. Evans'
'Christian J. Doonan'
'Victor Wee Lin Ng'
'Jonathan M. White'

_publ_section_title
;
Synthesis and Characterization of TpiPrMoO(S2PR2) (R = Pri, Ph, OEt, OPri,
(-)-Mentholate) and {HB(OMe)(Pripz)2}MoO(S2PPri2), Including Isomers of
Known 1,2-Borotropically-Shifted Complexes
;
_journal_name_full 'Inorganic Chemistry'
_journal_page_first 1960
_journal_page_last 1966
_journal_paper_doi 10.1021/ic8015518
_journal_volume 48
_journal_year 2009
_chemical_formula_moiety 'C19 H36 B Mo N4 O2 P S2'
_chemical_formula_sum 'C19 H36 B Mo N4 O2 P S2'
_chemical_formula_weight 554.36
_chemical_name_systematic
; 
(diisopropyldithiophosphinato){hydrobis(isopropyl-
pyrazol-1-yl)(methoxy)borato}oxomolybdenum(IV) 
;
_space_group_IT_number 61
_symmetry_cell_setting orthorhombic
_symmetry_space_group_name_Hall '-P 2ac 2ab'
_symmetry_space_group_name_H-M 'P b c a'
_atom_sites_solution_hydrogens geom
_atom_sites_solution_primary direct
_atom_sites_solution_secondary difmap
_audit_creation_method SHELXL-97
_cell_angle_alpha 90.00
_cell_angle_beta 90.00
_cell_angle_gamma 90.00
_cell_formula_units_Z 8
_cell_length_a 10.6095(5)
_cell_length_b 14.9183(8)
_cell_length_c 34.4581(18)
_cell_measurement_reflns_used 9429
_cell_measurement_temperature 130(2)
_cell_measurement_theta_max 27.20
_cell_measurement_theta_min 2.25
_cell_volume 5453.9(5)
_computing_cell_refinement 'Bruker SMART'
_computing_data_collection 'Bruker SMART'
_computing_data_reduction 'Bruker SAINT'
_computing_molecular_graphics 'Bruker SHELXTL'
_computing_publication_material 'Bruker SHELXTL'
_computing_structure_refinement 'Bruker SHELXTL'
_computing_structure_solution 'Bruker SHELXTL'
_diffrn_ambient_temperature 130(2)
_diffrn_measured_fraction_theta_full 0.999
_diffrn_measured_fraction_theta_max 0.996
_diffrn_measurement_device_type 'CCD area detector'
_diffrn_measurement_method 'phi and omega scans'
_diffrn_radiation_monochromator graphite
_diffrn_radiation_source 'fine-focus sealed tube'
_diffrn_radiation_type MoK\a
_diffrn_radiation_wavelength 0.71073
_diffrn_reflns_av_R_equivalents 0.0493
_diffrn_reflns_av_sigmaI/netI 0.0348
_diffrn_reflns_limit_h_max 13
_diffrn_reflns_limit_h_min -13
_diffrn_reflns_limit_k_max 8
_diffrn_reflns_limit_k_min -19
_diffrn_reflns_limit_l_max 44
_diffrn_reflns_limit_l_min -44
_diffrn_reflns_number 32094
_diffrn_reflns_theta_full 27.00
_diffrn_reflns_theta_max 27.52
_diffrn_reflns_theta_min 1.18
_exptl_absorpt_coefficient_mu 0.714
_exptl_absorpt_correction_type none
_exptl_crystal_colour blue
_exptl_crystal_density_diffrn 1.350
_exptl_crystal_density_method 'not measured'
_exptl_crystal_description block
_exptl_crystal_F_000 2304
_exptl_crystal_size_max 0.20
_exptl_crystal_size_mid 0.10
_exptl_crystal_size_min 0.10
_refine_diff_density_max 0.565
_refine_diff_density_min -0.205
_refine_diff_density_rms 0.064
_refine_ls_extinction_method none
_refine_ls_goodness_of_fit_ref 0.932
_refine_ls_hydrogen_treatment mixed
_refine_ls_matrix_type full
_refine_ls_number_parameters 284
_refine_ls_number_reflns 6253
_refine_ls_number_restraints 0
_refine_ls_restrained_S_all 0.932
_refine_ls_R_factor_all 0.0517
_refine_ls_R_factor_gt 0.0340
_refine_ls_shift/su_max 0.000
_refine_ls_shift/su_mean 0.000
_refine_ls_structure_factor_coef Fsqd
_refine_ls_weighting_details 'calc w=1/[\s^2^(Fo^2^)+(0.0468P)^2^+0.0000P] where P=(Fo^2^+2Fc^2^)/3'
_refine_ls_weighting_scheme calc
_refine_ls_wR_factor_gt 0.0766
_refine_ls_wR_factor_ref 0.0825
_reflns_number_gt 4533
_reflns_number_total 6253
_reflns_threshold_expression >2sigma(I)
_cod_data_source_file ic8015518_si_001_4.cif
_cod_data_source_block {HB(3-iPrC3H2N2)2(OMe)}Mo(S2PiPr2)
_cod_database_code 4301538

loop_
_symmetry_equiv_pos_as_xyz
'x, y, z'
'-x+1/2, -y, z+1/2'
'x+1/2, -y+1/2, -z'
'-x, y+1/2, -z+1/2'
'-x, -y, -z'
'x-1/2, y, -z-1/2'
'-x-1/2, y-1/2, z'
'x, -y-1/2, z-1/2'

loop_
_atom_site_label
_atom_site_type_symbol
_atom_site_fract_x
_atom_site_fract_y
_atom_site_fract_z
_atom_site_U_iso_or_equiv
_atom_site_adp_type
_atom_site_occupancy
_atom_site_symmetry_multiplicity
_atom_site_calc_flag
_atom_site_refinement_flags
_atom_site_disorder_assembly
_atom_site_disorder_group
Mo1 Mo 0.078820(18) 0.377210(14) 0.375950(5) 0.04186(8) Uani 1 1 d . . .
S1 S 0.27077(6) 0.41823(5) 0.339370(15) 0.05188(16) Uani 1 1 d . . .
P1 P 0.36516(6) 0.40852(4) 0.390510(18) 0.04626(15) Uani 1 1 d . . .
O1 O 0.01854(16) 0.47553(11) 0.38925(5) 0.0556(4) Uani 1 1 d . . .
C1 C 0.4029(2) 0.51914(18) 0.41017(7) 0.0575(7) Uani 1 1 d . . .
H1A H 0.4621 0.5491 0.3917 0.069 Uiso 1 1 calc R . .
B1 B -0.0475(3) 0.2067(2) 0.34536(9) 0.0594(8) Uani 1 1 d . . .
H1 H -0.068(2) 0.1386(16) 0.3325(7) 0.056(7) Uiso 1 1 d . . .
S2 S 0.24011(6) 0.34418(5) 0.425310(16) 0.05042(16) Uani 1 1 d . . .
O2 O 0.08782(15) 0.22483(11) 0.35172(5) 0.0545(4) Uani 1 1 d . . .
C2 C 0.2871(3) 0.57731(18) 0.41358(8) 0.0698(8) Uani 1 1 d . . .
H2A H 0.2304 0.5522 0.4332 0.105 Uiso 1 1 calc R . .
H2B H 0.2436 0.5794 0.3885 0.105 Uiso 1 1 calc R . .
H2C H 0.3119 0.6381 0.4212 0.105 Uiso 1 1 calc R . .
C3 C 0.4702(3) 0.5107(2) 0.44919(8) 0.0869(10) Uani 1 1 d . . .
H3A H 0.4892 0.5706 0.4593 0.130 Uiso 1 1 calc R . .
H3B H 0.5488 0.4772 0.4457 0.130 Uiso 1 1 calc R . .
H3C H 0.4157 0.4789 0.4676 0.130 Uiso 1 1 calc R . .
C4 C 0.5151(2) 0.3475(2) 0.38618(9) 0.0694(8) Uani 1 1 d . . .
H4 H 0.5514 0.3419 0.4129 0.083 Uiso 1 1 calc R . .
C5 C 0.4929(3) 0.2530(2) 0.37089(10) 0.1035(13) Uani 1 1 d . . .
H5A H 0.4626 0.2561 0.3441 0.155 Uiso 1 1 calc R . .
H5B H 0.4298 0.2229 0.3871 0.155 Uiso 1 1 calc R . .
H5C H 0.5721 0.2192 0.3717 0.155 Uiso 1 1 calc R . .
C6 C 0.6092(3) 0.3994(3) 0.36171(12) 0.1124(14) Uani 1 1 d . . .
H6A H 0.6887 0.3662 0.3604 0.169 Uiso 1 1 calc R . .
H6B H 0.6242 0.4583 0.3735 0.169 Uiso 1 1 calc R . .
H6C H 0.5754 0.4074 0.3355 0.169 Uiso 1 1 calc R . .
C7 C 0.1677(3) 0.1974(2) 0.32064(8) 0.0741(8) Uani 1 1 d . . .
H7A H 0.1614 0.1323 0.3172 0.111 Uiso 1 1 calc R . .
H7B H 0.2551 0.2135 0.3267 0.111 Uiso 1 1 calc R . .
H7C H 0.1416 0.2275 0.2967 0.111 Uiso 1 1 calc R . .
N11 N -0.05641(17) 0.29322(14) 0.40597(6) 0.0516(5) Uani 1 1 d . . .
N12 N -0.10483(19) 0.22297(16) 0.38551(6) 0.0582(5) Uani 1 1 d . . .
C13 C -0.1866(3) 0.1787(2) 0.40844(10) 0.0721(8) Uani 1 1 d . . .
H13 H -0.2337 0.1271 0.4012 0.087 Uiso 1 1 calc R . .
C14 C -0.1908(3) 0.2198(2) 0.44353(10) 0.0786(9) Uani 1 1 d . . .
H14 H -0.2404 0.2024 0.4652 0.094 Uiso 1 1 calc R . .
C15 C -0.1084(2) 0.2923(2) 0.44159(8) 0.0601(7) Uani 1 1 d . . .
C16 C -0.0757(2) 0.3622(2) 0.47113(8) 0.0690(8) Uani 1 1 d . . .
H16 H 0.0024 0.3931 0.4620 0.083 Uiso 1 1 calc R . .
C17 C -0.1776(3) 0.4324(3) 0.47470(10) 0.1070(12) Uani 1 1 d . . .
H17A H -0.1866 0.4641 0.4499 0.161 Uiso 1 1 calc R . .
H17B H -0.1548 0.4752 0.4951 0.161 Uiso 1 1 calc R . .
H17C H -0.2576 0.4034 0.4814 0.161 Uiso 1 1 calc R . .
C18 C -0.0460(3) 0.3197(3) 0.51075(9) 0.1045(12) Uani 1 1 d . . .
H18A H -0.1227 0.2928 0.5215 0.157 Uiso 1 1 calc R . .
H18B H -0.0148 0.3659 0.5285 0.157 Uiso 1 1 calc R . .
H18C H 0.0185 0.2732 0.5075 0.157 Uiso 1 1 calc R . .
N21 N -0.03823(18) 0.36384(13) 0.32359(5) 0.0495(5) Uani 1 1 d . . .
N22 N -0.09107(19) 0.28159(15) 0.31738(6) 0.0584(5) Uani 1 1 d . . .
C23 C -0.1569(3) 0.2832(2) 0.28410(8) 0.0738(8) Uani 1 1 d . . .
H23 H -0.2016 0.2343 0.2731 0.089 Uiso 1 1 calc R . .
C24 C -0.1485(3) 0.3676(2) 0.26890(8) 0.0775(9) Uani 1 1 d . . .
H24 H -0.1864 0.3887 0.2456 0.093 Uiso 1 1 calc R . .
C25 C -0.0731(2) 0.41649(19) 0.29435(7) 0.0577(7) Uani 1 1 d . . .
C26 C -0.0322(3) 0.51246(19) 0.29209(8) 0.0667(7) Uani 1 1 d . . .
H26 H 0.0332 0.5223 0.3126 0.080 Uiso 1 1 calc R . .
C27 C -0.1377(4) 0.5746(3) 0.29988(16) 0.1446(19) Uani 1 1 d . . .
H27A H -0.2033 0.5663 0.2802 0.217 Uiso 1 1 calc R . .
H27B H -0.1069 0.6365 0.2990 0.217 Uiso 1 1 calc R . .
H27C H -0.1727 0.5622 0.3256 0.217 Uiso 1 1 calc R . .
C28 C 0.0280(6) 0.5322(3) 0.25297(13) 0.165(2) Uani 1 1 d . . .
H28A H 0.0833 0.4824 0.2456 0.247 Uiso 1 1 calc R . .
H28B H 0.0775 0.5875 0.2547 0.247 Uiso 1 1 calc R . .
H28C H -0.0380 0.5394 0.2333 0.247 Uiso 1 1 calc R . .

loop_
_atom_site_aniso_label
_atom_site_aniso_U_11
_atom_site_aniso_U_22
_atom_site_aniso_U_33
_atom_site_aniso_U_23
_atom_site_aniso_U_13
_atom_site_aniso_U_12
Mo1 0.04254(12) 0.04848(13) 0.03456(11) 0.00467(8) -0.00123(8) 0.00140(9)
S1 0.0535(4) 0.0675(4) 0.0346(3) 0.0037(3) 0.0056(2) 0.0003(3)
P1 0.0418(3) 0.0538(4) 0.0432(3) 0.0018(3) 0.0021(3) 0.0021(3)
O1 0.0553(10) 0.0562(10) 0.0555(9) 0.0000(8) 0.0024(8) 0.0055(9)
C1 0.0575(16) 0.0634(17) 0.0516(14) -0.0016(12) 0.0061(11) -0.0131(13)
B1 0.0620(19) 0.0520(19) 0.0642(19) 0.0013(15) -0.0154(15) -0.0025(15)
S2 0.0488(3) 0.0590(4) 0.0435(3) 0.0139(3) -0.0052(3) -0.0035(3)
O2 0.0585(10) 0.0532(10) 0.0516(10) -0.0033(8) -0.0057(7) 0.0068(8)
C2 0.087(2) 0.0534(17) 0.0686(17) -0.0067(14) 0.0113(15) -0.0014(16)
C3 0.088(2) 0.105(3) 0.0674(19) -0.0139(18) -0.0156(16) -0.015(2)
C4 0.0477(16) 0.081(2) 0.0792(18) -0.0063(16) -0.0019(14) 0.0149(15)
C5 0.073(2) 0.091(3) 0.146(4) -0.035(2) -0.013(2) 0.035(2)
C6 0.0574(19) 0.141(4) 0.139(3) 0.001(3) 0.036(2) 0.019(2)
C7 0.084(2) 0.0717(19) 0.0666(18) -0.0181(15) 0.0043(15) 0.0075(16)
N11 0.0441(11) 0.0628(14) 0.0479(11) 0.0091(10) -0.0006(9) -0.0036(10)
N12 0.0489(12) 0.0587(14) 0.0669(13) 0.0114(11) -0.0089(10) -0.0062(11)
C13 0.0505(16) 0.0662(19) 0.100(2) 0.0196(17) -0.0008(15) -0.0111(14)
C14 0.0582(18) 0.094(2) 0.084(2) 0.0235(19) 0.0177(15) -0.0098(17)
C15 0.0435(14) 0.078(2) 0.0589(16) 0.0185(14) 0.0069(11) 0.0026(13)
C16 0.0551(16) 0.102(2) 0.0502(15) 0.0067(15) 0.0127(12) 0.0002(16)
C17 0.106(3) 0.126(3) 0.089(2) -0.019(2) 0.006(2) 0.032(3)
C18 0.104(3) 0.145(4) 0.064(2) 0.019(2) -0.0100(18) -0.005(2)
N21 0.0505(11) 0.0546(13) 0.0434(10) 0.0041(9) -0.0075(9) 0.0012(10)
N22 0.0636(13) 0.0599(14) 0.0516(12) 0.0013(10) -0.0168(10) -0.0026(11)
C23 0.083(2) 0.080(2) 0.0581(16) -0.0032(16) -0.0290(15) -0.0041(17)
C24 0.090(2) 0.091(2) 0.0518(15) 0.0086(16) -0.0303(15) 0.0008(18)
C25 0.0573(16) 0.0705(18) 0.0455(13) 0.0107(13) -0.0075(11) 0.0060(14)
C26 0.0662(17) 0.0729(19) 0.0610(16) 0.0238(14) -0.0135(13) 0.0005(15)
C27 0.103(3) 0.089(3) 0.242(6) -0.053(3) 0.007(3) 0.010(3)
C28 0.235(6) 0.120(4) 0.139(4) 0.057(3) 0.080(4) 0.002(4)

loop_
_atom_type_symbol
_atom_type_description
_atom_type_scat_dispersion_real
_atom_type_scat_dispersion_imag
_atom_type_scat_source
C C 0.0033 0.0016 'International Tables Vol C Tables 4.2.6.8 and 6.1.1.4'
H H 0.0000 0.0000 'International Tables Vol C Tables 4.2.6.8 and 6.1.1.4'
B B 0.0013 0.0007 'International Tables Vol C Tables 4.2.6.8 and 6.1.1.4'
N N 0.0061 0.0033 'International Tables Vol C Tables 4.2.6.8 and 6.1.1.4'
O O 0.0106 0.0060 'International Tables Vol C Tables 4.2.6.8 and 6.1.1.4'
P P 0.1023 0.0942 'International Tables Vol C Tables 4.2.6.8 and 6.1.1.4'
S S 0.1246 0.1234 'International Tables Vol C Tables 4.2.6.8 and 6.1.1.4'
Mo Mo -1.6832 0.6857 'International Tables Vol C Tables 4.2.6.8 and 6.1.1.4'

loop_
_geom_angle_atom_site_label_1
_geom_angle_atom_site_label_2
_geom_angle_atom_site_label_3
_geom_angle
_geom_angle_site_symmetry_1
_geom_angle_site_symmetry_3
_geom_angle_publ_flag
O1 Mo1 N11 97.10(8) . . ?
O1 Mo1 N21 95.10(8) . . ?
N11 Mo1 N21 88.01(7) . . ?
O1 Mo1 O2 159.48(7) . . ?
N11 Mo1 O2 69.41(7) . . ?
N21 Mo1 O2 69.79(6) . . ?
O1 Mo1 S2 104.66(6) . . ?
N11 Mo1 S2 90.84(5) . . ?
N21 Mo1 S2 160.19(6) . . ?
O2 Mo1 S2 91.31(4) . . ?
O1 Mo1 S1 103.82(6) . . ?
N11 Mo1 S1 158.71(6) . . ?
N21 Mo1 S1 93.97(5) . . ?
O2 Mo1 S1 91.38(4) . . ?
S2 Mo1 S1 80.17(2) . . ?
P1 S1 Mo1 86.91(3) . . ?
C1 P1 C4 106.70(13) . . ?
C1 P1 S2 110.55(8) . . ?
C4 P1 S2 112.30(11) . . ?
C1 P1 S1 111.40(9) . . ?
C4 P1 S1 113.03(10) . . ?
S2 P1 S1 102.94(4) . . ?
C2 C1 C3 111.1(2) . . ?
C2 C1 P1 111.69(18) . . ?
C3 C1 P1 110.7(2) . . ?
C2 C1 H1A 107.7 . . ?
C3 C1 H1A 107.7 . . ?
P1 C1 H1A 107.7 . . ?
O2 B1 N12 102.9(2) . . ?
O2 B1 N22 104.5(2) . . ?
N12 B1 N22 109.3(2) . . ?
O2 B1 H1 114.1(11) . . ?
N12 B1 H1 114.9(12) . . ?
N22 B1 H1 110.3(12) . . ?
P1 S2 Mo1 87.22(3) . . ?
C7 O2 B1 114.5(2) . . ?
C7 O2 Mo1 123.46(16) . . ?
B1 O2 Mo1 100.62(15) . . ?
C1 C2 H2A 109.5 . . ?
C1 C2 H2B 109.5 . . ?
H2A C2 H2B 109.5 . . ?
C1 C2 H2C 109.5 . . ?
H2A C2 H2C 109.5 . . ?
H2B C2 H2C 109.5 . . ?
C1 C3 H3A 109.5 . . ?
C1 C3 H3B 109.5 . . ?
H3A C3 H3B 109.5 . . ?
C1 C3 H3C 109.5 . . ?
H3A C3 H3C 109.5 . . ?
H3B C3 H3C 109.5 . . ?
C6 C4 C5 112.4(3) . . ?
C6 C4 P1 111.2(2) . . ?
C5 C4 P1 110.6(2) . . ?
C6 C4 H4 107.4 . . ?
C5 C4 H4 107.4 . . ?
P1 C4 H4 107.4 . . ?
C4 C5 H5A 109.5 . . ?
C4 C5 H5B 109.5 . . ?
H5A C5 H5B 109.5 . . ?
C4 C5 H5C 109.5 . . ?
H5A C5 H5C 109.5 . . ?
H5B C5 H5C 109.5 . . ?
C4 C6 H6A 109.5 . . ?
C4 C6 H6B 109.5 . . ?
H6A C6 H6B 109.5 . . ?
C4 C6 H6C 109.5 . . ?
H6A C6 H6C 109.5 . . ?
H6B C6 H6C 109.5 . . ?
O2 C7 H7A 109.5 . . ?
O2 C7 H7B 109.5 . . ?
H7A C7 H7B 109.5 . . ?
O2 C7 H7C 109.5 . . ?
H7A C7 H7C 109.5 . . ?
H7B C7 H7C 109.5 . . ?
C15 N11 N12 108.0(2) . . ?
C15 N11 Mo1 135.44(19) . . ?
N12 N11 Mo1 116.55(15) . . ?
C13 N12 N11 108.4(2) . . ?
C13 N12 B1 135.1(3) . . ?
N11 N12 B1 116.1(2) . . ?
N12 C13 C14 108.8(3) . . ?
N12 C13 H13 125.6 . . ?
C14 C13 H13 125.6 . . ?
C13 C14 C15 106.7(3) . . ?
C13 C14 H14 126.6 . . ?
C15 C14 H14 126.6 . . ?
N11 C15 C14 108.0(3) . . ?
N11 C15 C16 121.2(2) . . ?
C14 C15 C16 130.8(3) . . ?
C15 C16 C17 111.9(2) . . ?
C15 C16 C18 111.3(3) . . ?
C17 C16 C18 111.1(3) . . ?
C15 C16 H16 107.4 . . ?
C17 C16 H16 107.4 . . ?
C18 C16 H16 107.4 . . ?
C16 C17 H17A 109.5 . . ?
C16 C17 H17B 109.5 . . ?
H17A C17 H17B 109.5 . . ?
C16 C17 H17C 109.5 . . ?
H17A C17 H17C 109.5 . . ?
H17B C17 H17C 109.5 . . ?
C16 C18 H18A 109.5 . . ?
C16 C18 H18B 109.5 . . ?
H18A C18 H18B 109.5 . . ?
C16 C18 H18C 109.5 . . ?
H18A C18 H18C 109.5 . . ?
H18B C18 H18C 109.5 . . ?
C25 N21 N22 107.3(2) . . ?
C25 N21 Mo1 136.46(18) . . ?
N22 N21 Mo1 116.21(14) . . ?
C23 N22 N21 109.3(2) . . ?
C23 N22 B1 134.5(2) . . ?
N21 N22 B1 115.38(19) . . ?
N22 C23 C24 108.1(2) . . ?
N22 C23 H23 126.0 . . ?
C24 C23 H23 126.0 . . ?
C23 C24 C25 106.2(2) . . ?
C23 C24 H24 126.9 . . ?
C25 C24 H24 126.9 . . ?
N21 C25 C24 109.1(2) . . ?
N21 C25 C26 121.6(2) . . ?
C24 C25 C26 129.3(2) . . ?
C27 C26 C25 111.8(3) . . ?
C27 C26 C28 111.0(3) . . ?
C25 C26 C28 110.7(3) . . ?
C27 C26 H26 107.7 . . ?
C25 C26 H26 107.7 . . ?
C28 C26 H26 107.7 . . ?
C26 C27 H27A 109.5 . . ?
C26 C27 H27B 109.5 . . ?
H27A C27 H27B 109.5 . . ?
C26 C27 H27C 109.5 . . ?
H27A C27 H27C 109.5 . . ?
H27B C27 H27C 109.5 . . ?
C26 C28 H28A 109.5 . . ?
C26 C28 H28B 109.5 . . ?
H28A C28 H28B 109.5 . . ?
C26 C28 H28C 109.5 . . ?
H28A C28 H28C 109.5 . . ?
H28B C28 H28C 109.5 . . ?

loop_
_geom_bond_atom_site_label_1
_geom_bond_atom_site_label_2
_geom_bond_distance
_geom_bond_site_symmetry_2
_geom_bond_publ_flag
Mo1 O1 1.6645(16) . ?
Mo1 N11 2.1676(19) . ?
Mo1 N21 2.1994(18) . ?
Mo1 O2 2.4236(17) . ?
Mo1 S2 2.4625(6) . ?
Mo1 S1 2.4720(6) . ?
S1 P1 2.0320(8) . ?
P1 C1 1.828(3) . ?
P1 C4 1.839(3) . ?
P1 S2 2.0296(9) . ?
C1 C2 1.509(4) . ?
C1 C3 1.528(4) . ?
C1 H1A 1.0000 . ?
B1 O2 1.477(3) . ?
B1 N12 1.531(4) . ?
B1 N22 1.546(4) . ?
B1 H1 1.13(2) . ?
O2 C7 1.426(3) . ?
C2 H2A 0.9800 . ?
C2 H2B 0.9800 . ?
C2 H2C 0.9800 . ?
C3 H3A 0.9800 . ?
C3 H3B 0.9800 . ?
C3 H3C 0.9800 . ?
C4 C6 1.519(5) . ?
C4 C5 1.523(4) . ?
C4 H4 1.0000 . ?
C5 H5A 0.9800 . ?
C5 H5B 0.9800 . ?
C5 H5C 0.9800 . ?
C6 H6A 0.9800 . ?
C6 H6B 0.9800 . ?
C6 H6C 0.9800 . ?
C7 H7A 0.9800 . ?
C7 H7B 0.9800 . ?
C7 H7C 0.9800 . ?
N11 C15 1.346(3) . ?
N11 N12 1.364(3) . ?
N12 C13 1.347(3) . ?
C13 C14 1.356(4) . ?
C13 H13 0.9500 . ?
C14 C15 1.393(4) . ?
C14 H14 0.9500 . ?
C15 C16 1.498(4) . ?
C16 C17 1.510(4) . ?
C16 C18 1.538(4) . ?
C16 H16 1.0000 . ?
C17 H17A 0.9800 . ?
C17 H17B 0.9800 . ?
C17 H17C 0.9800 . ?
C18 H18A 0.9800 . ?
C18 H18B 0.9800 . ?
C18 H18C 0.9800 . ?
N21 C25 1.330(3) . ?
N21 N22 1.366(3) . ?
N22 C23 1.343(3) . ?
C23 C24 1.366(4) . ?
C23 H23 0.9500 . ?
C24 C25 1.393(4) . ?
C24 H24 0.9500 . ?
C25 C26 1.498(4) . ?
C26 C27 1.477(4) . ?
C26 C28 1.521(5) . ?
C26 H26 1.0000 . ?
C27 H27A 0.9800 . ?
C27 H27B 0.9800 . ?
C27 H27C 0.9800 . ?
C28 H28A 0.9800 . ?
C28 H28B 0.9800 . ?
C28 H28C 0.9800 . ?
